data_4342405
loop_
_publ_author_name
'Feng, Jiang-He'
'Hu, Chun-Li'
'Xu, Xiang'
'Kong, Fang'
'Mao, Jiang-Gao'

_publ_section_title
;
 Na2RE2TeO4(BO3)2 (RE = Y, Dy-Lu): Luminescent and Structural Studies on a
 Series of Mixed Metal Borotellurates.
;
_journal_issue 5
_journal_name_full 'Inorganic chemistry'
_journal_page_first 2447
_journal_paper_doi 10.1021/ic503068s
_journal_volume 54
_journal_year 2015
_chemical_formula_sum 'B2 Er2 Na2 O10 Te'
_chemical_formula_weight 689.72
_chemical_name_systematic
; 
 ? 
;
_space_group_IT_number 14
_symmetry_cell_setting monoclinic
_symmetry_space_group_name_Hall '-P 2ybc'
_symmetry_space_group_name_H-M 'P 1 21/c 1'
_atom_sites_solution_hydrogens nome
_atom_sites_solution_primary direct
_atom_sites_solution_secondary difmap
_audit_creation_method SHELXL-97
_cell_angle_alpha 90.00
_cell_angle_beta 104.110(8)
_cell_angle_gamma 90.00
_cell_formula_units_Z 2
_cell_length_a 6.2964(5)
_cell_length_b 9.9056(7)
_cell_length_c 6.7089(6)
_cell_measurement_temperature 293(2)
_cell_measurement_theta_max 26.3118
_cell_measurement_theta_min 3.1246
_cell_volume 405.81(6)
_computing_structure_refinement 'SHELXL-97 (Sheldrick, 1997)'
_computing_structure_solution 'SHELXS-97 (Sheldrick, 1990)'
_diffrn_ambient_temperature 293(2)
_diffrn_measured_fraction_theta_full 1.000
_diffrn_measured_fraction_theta_max 1.000
_diffrn_measurement_device_type 'SuperNova, Dual, Cu at zero, Atlas'
_diffrn_radiation_monochromator mirror
_diffrn_radiation_source 'SuperNova (Mo) X-ray Source'
_diffrn_radiation_type MoK\a
_diffrn_radiation_wavelength 0.71073
_diffrn_reflns_av_R_equivalents 0.0596
_diffrn_reflns_av_sigmaI/netI 0.0583
_diffrn_reflns_limit_h_max 7
_diffrn_reflns_limit_h_min -7
_diffrn_reflns_limit_k_max 12
_diffrn_reflns_limit_k_min -10
_diffrn_reflns_limit_l_max 8
_diffrn_reflns_limit_l_min -8
_diffrn_reflns_number 2614
_diffrn_reflns_theta_full 26.37
_diffrn_reflns_theta_max 26.37
_diffrn_reflns_theta_min 3.34
_exptl_absorpt_coefficient_mu 24.214
_exptl_absorpt_correction_T_max 1.00000
_exptl_absorpt_correction_T_min 0.75365
_exptl_absorpt_correction_type multi-scan
_exptl_crystal_colour pink
_exptl_crystal_density_diffrn 5.645
_exptl_crystal_density_method 'not measured'
_exptl_crystal_description block
_exptl_crystal_F_000 600
_exptl_crystal_size_max 0.2212
_exptl_crystal_size_mid 0.1930
_exptl_crystal_size_min 0.1321
_refine_diff_density_max 1.588
_refine_diff_density_min -1.657
_refine_diff_density_rms 0.341
_refine_ls_extinction_coef 0.0125(6)
_refine_ls_extinction_expression Fc^*^=kFc[1+0.001xFc^2^\l^3^/sin(2\q)]^-1/4^
_refine_ls_extinction_method SHELXL
_refine_ls_goodness_of_fit_ref 0.992
_refine_ls_hydrogen_treatment nome
_refine_ls_matrix_type full
_refine_ls_number_parameters 80
_refine_ls_number_reflns 824
_refine_ls_number_restraints 12
_refine_ls_restrained_S_all 0.988
_refine_ls_R_factor_all 0.0337
_refine_ls_R_factor_gt 0.0273
_refine_ls_shift/su_max 0.000
_refine_ls_shift/su_mean 0.000
_refine_ls_structure_factor_coef Fsqd
_refine_ls_weighting_details 'calc w=1/[\s^2^(Fo^2^)+(0.0193P)^2^+0.0000P] where P=(Fo^2^+2Fc^2^)/3'
_refine_ls_weighting_scheme calc
_refine_ls_wR_factor_gt 0.0570
_refine_ls_wR_factor_ref 0.0612
_reflns_number_gt 706
_reflns_number_total 824
_reflns_threshold_expression >2sigma(I)
_cod_data_source_file ic503068s_si_002.cif
_cod_data_source_block Na2Er2TeB2O10
_cod_depositor_comments 'Adding full bibliography for 4342402--4342408.cif.'
_cod_original_sg_symbol_H-M P2(1)/c
_cod_database_code 4342405

loop_
_symmetry_equiv_pos_as_xyz
'x, y, z'
'-x, y+1/2, -z+1/2'
'-x, -y, -z'
'x, -y-1/2, z-1/2'

loop_
_atom_site_label
_atom_site_type_symbol
_atom_site_fract_x
_atom_site_fract_y
_atom_site_fract_z
_atom_site_U_iso_or_equiv
_atom_site_adp_type
_atom_site_occupancy
_atom_site_symmetry_multiplicity
_atom_site_calc_flag
_atom_site_refinement_flags
Er1 Er 0.12689(6) 0.83354(4) 0.02387(6) 0.0056(2) Uani 1 1 d .
Te1 Te 0.0000 0.5000 0.0000 0.0049(2) Uani 1 2 d S
Na1 Na -0.4148(7) 0.6106(4) 0.1662(6) 0.0183(9) Uani 1 1 d .
O1 O 0.4786(11) 0.8290(5) 0.0546(9) 0.0081(14) Uani 1 1 d .
O2 O -0.0038(10) 0.6493(5) 0.1787(9) 0.0064(13) Uani 1 1 d .
O3 O 0.2866(11) 0.4383(6) 0.1629(9) 0.0090(14) Uani 1 1 d U
O4 O -0.1995(11) 0.9375(6) 0.0078(9) 0.0083(14) Uani 1 1 d .
O5 O -0.1602(10) 0.3847(6) 0.1346(9) 0.0077(13) Uani 1 1 d .
B1 B 0.3357(17) 0.3990(10) 0.3734(14) 0.005(2) Uani 1 1 d U

loop_
_atom_site_aniso_label
_atom_site_aniso_U_11
_atom_site_aniso_U_22
_atom_site_aniso_U_33
_atom_site_aniso_U_23
_atom_site_aniso_U_13
_atom_site_aniso_U_12
Er1 0.0060(3) 0.0037(3) 0.0059(3) -0.00021(14) -0.00119(17) -0.00029(14)
Te1 0.0054(5) 0.0028(4) 0.0051(4) -0.0002(3) -0.0016(3) -0.0004(3)
Na1 0.019(2) 0.0118(17) 0.023(2) 0.0030(17) 0.0028(18) 0.0018(17)
O1 0.008(3) 0.005(3) 0.009(3) -0.001(2) -0.001(3) -0.005(2)
O2 0.006(3) 0.003(3) 0.008(3) 0.004(2) 0.000(3) 0.000(2)
O3 0.007(2) 0.010(2) 0.008(2) 0.003(2) -0.002(2) 0.003(2)
O4 0.008(4) 0.009(3) 0.006(3) 0.000(2) -0.003(3) -0.003(3)
O5 0.006(3) 0.005(3) 0.011(3) 0.002(3) 0.000(3) -0.001(3)
B1 0.005(3) 0.005(3) 0.004(3) -0.001(2) -0.001(2) -0.002(2)

loop_
_atom_type_symbol
_atom_type_description
_atom_type_scat_dispersion_real
_atom_type_scat_dispersion_imag
_atom_type_scat_source
B B 0.0013 0.0007 'International Tables Vol C Tables 4.2.6.8 and 6.1.1.4'
O O 0.0106 0.0060 'International Tables Vol C Tables 4.2.6.8 and 6.1.1.4'
Na Na 0.0362 0.0249 'International Tables Vol C Tables 4.2.6.8 and 6.1.1.4'
Te Te -0.5308 1.6751 'International Tables Vol C Tables 4.2.6.8 and 6.1.1.4'
Er Er -0.2586 4.9576 'International Tables Vol C Tables 4.2.6.8 and 6.1.1.4'

loop_
_geom_angle_atom_site_label_1
_geom_angle_atom_site_label_2
_geom_angle_atom_site_label_3
_geom_angle
_geom_angle_site_symmetry_1
_geom_angle_site_symmetry_3
O1 Er1 O2 101.9(2) . 4_575
O1 Er1 O4 154.21(19) . .
O2 Er1 O4 79.6(2) 4_575 .
O1 Er1 O5 93.8(2) . 2
O2 Er1 O5 157.1(2) 4_575 2
O4 Er1 O5 79.1(2) . 2
O1 Er1 O4 79.1(2) . 3_575
O2 Er1 O4 82.22(19) 4_575 3_575
O4 Er1 O4 75.6(3) . 3_575
O5 Er1 O4 84.5(2) 2 3_575
O1 Er1 O2 113.6(2) . .
O2 Er1 O2 115.6(2) 4_575 .
O4 Er1 O2 87.9(2) . .
O5 Er1 O2 71.8(2) 2 .
O4 Er1 O2 153.4(2) 3_575 .
O1 Er1 O5 80.2(2) . 3_565
O2 Er1 O5 70.71(19) 4_575 3_565
O4 Er1 O5 123.5(2) . 3_565
O5 Er1 O5 129.11(18) 2 3_565
O4 Er1 O5 141.4(2) 3_575 3_565
O2 Er1 O5 65.2(2) . 3_565
O1 Er1 Te1 101.94(13) . .
O2 Er1 Te1 90.12(13) 4_575 .
O4 Er1 Te1 103.81(14) . .
O5 Er1 Te1 102.94(15) 2 .
O4 Er1 Te1 172.31(14) 3_575 .
O2 Er1 Te1 32.82(14) . .
O5 Er1 Te1 33.01(14) 3_565 .
O1 Er1 Na1 39.13(15) . 1_655
O2 Er1 Na1 112.81(16) 4_575 1_655
O4 Er1 Na1 162.27(16) . 1_655
O5 Er1 Na1 89.90(16) 2 1_655
O4 Er1 Na1 117.50(17) 3_575 1_655
O2 Er1 Na1 75.43(16) . 1_655
O5 Er1 Na1 54.51(16) 3_565 1_655
Te1 Er1 Na1 64.94(6) . 1_655
O1 Er1 Er1 116.22(13) . 3_575
O2 Er1 Er1 78.48(13) 4_575 3_575
O4 Er1 Er1 38.32(15) . 3_575
O5 Er1 Er1 79.65(15) 2 3_575
O4 Er1 Er1 37.24(16) 3_575 3_575
O2 Er1 Er1 123.31(15) . 3_575
O5 Er1 Er1 147.74(14) 3_565 3_575
Te1 Er1 Er1 141.595(19) . 3_575
Na1 Er1 Er1 152.98(7) 1_655 3_575
O1 Er1 Na1 66.94(15) . 2
O2 Er1 Na1 122.15(14) 4_575 2
O4 Er1 Na1 90.24(16) . 2
O5 Er1 Na1 49.91(16) 2 2
O4 Er1 Na1 40.48(15) 3_575 2
O2 Er1 Na1 120.80(15) . 2
O5 Er1 Na1 146.23(17) 3_565 2
Te1 Er1 Na1 146.92(6) . 2
Na1 Er1 Na1 93.21(3) 1_655 2
Er1 Er1 Na1 61.03(6) 3_575 2
O1 Er1 Na1 145.17(17) . 4_575
O2 Er1 Na1 43.87(17) 4_575 4_575
O4 Er1 Na1 39.07(15) . 4_575
O5 Er1 Na1 117.22(16) 2 4_575
O4 Er1 Na1 88.03(16) 3_575 4_575
O2 Er1 Na1 92.07(16) . 4_575
O5 Er1 Na1 90.77(16) 3_565 4_575
Te1 Er1 Na1 86.90(6) . 4_575
Na1 Er1 Na1 145.27(7) 1_655 4_575
Er1 Er1 Na1 59.52(6) 3_575 4_575
Na1 Er1 Na1 120.55(6) 2 4_575
O5 Te1 O5 180.000(1) 3_565 .
O5 Te1 O2 94.5(3) 3_565 3_565
O5 Te1 O2 85.5(3) . 3_565
O5 Te1 O2 85.5(3) 3_565 .
O5 Te1 O2 94.5(3) . .
O2 Te1 O2 180.0(3) 3_565 .
O5 Te1 O3 86.0(3) 3_565 .
O5 Te1 O3 94.0(3) . .
O2 Te1 O3 87.6(2) 3_565 .
O2 Te1 O3 92.4(2) . .
O5 Te1 O3 94.0(3) 3_565 3_565
O5 Te1 O3 86.0(3) . 3_565
O2 Te1 O3 92.4(2) 3_565 3_565
O2 Te1 O3 87.6(2) . 3_565
O3 Te1 O3 180.0 . 3_565
O5 Te1 Na1 58.4(2) 3_565 3_565
O5 Te1 Na1 121.6(2) . 3_565
O2 Te1 Na1 52.6(2) 3_565 3_565
O2 Te1 Na1 127.4(2) . 3_565
O3 Te1 Na1 51.97(19) . 3_565
O3 Te1 Na1 128.03(19) 3_565 3_565
O5 Te1 Na1 121.6(2) 3_565 .
O5 Te1 Na1 58.4(2) . .
O2 Te1 Na1 127.4(2) 3_565 .
O2 Te1 Na1 52.6(2) . .
O3 Te1 Na1 128.03(19) . .
O3 Te1 Na1 51.97(19) 3_565 .
Na1 Te1 Na1 180.0 3_565 .
O5 Te1 Er1 135.39(18) 3_565 3_565
O5 Te1 Er1 44.61(18) . 3_565
O2 Te1 Er1 41.80(17) 3_565 3_565
O2 Te1 Er1 138.20(17) . 3_565
O3 Te1 Er1 84.09(17) . 3_565
O3 Te1 Er1 95.91(17) 3_565 3_565
Na1 Te1 Er1 81.73(7) 3_565 3_565
Na1 Te1 Er1 98.27(7) . 3_565
O5 Te1 Er1 44.61(18) 3_565 .
O5 Te1 Er1 135.39(18) . .
O2 Te1 Er1 138.20(17) 3_565 .
O2 Te1 Er1 41.80(17) . .
O3 Te1 Er1 95.91(17) . .
O3 Te1 Er1 84.09(17) 3_565 .
Na1 Te1 Er1 98.27(7) 3_565 .
Na1 Te1 Er1 81.73(7) . .
Er1 Te1 Er1 180.000(13) 3_565 .
O1 Na1 O4 122.7(2) 1_455 4_576
O1 Na1 O3 117.8(3) 1_455 1_455
O4 Na1 O3 96.9(2) 4_576 1_455
O1 Na1 O3 91.4(2) 1_455 3_565
O4 Na1 O3 123.9(3) 4_576 3_565
O3 Na1 O3 104.7(2) 1_455 3_565
O1 Na1 O2 94.6(2) 1_455 .
O4 Na1 O2 70.9(2) 4_576 .
O3 Na1 O2 146.2(2) 1_455 .
O3 Na1 O2 62.4(2) 3_565 .
O1 Na1 O5 147.6(3) 1_455 .
O4 Na1 O5 73.3(2) 4_576 .
O3 Na1 O5 84.1(2) 1_455 .
O3 Na1 O5 58.55(19) 3_565 .
O2 Na1 O5 62.27(18) . .
O1 Na1 O1 89.2(2) 1_455 4_476
O4 Na1 O1 52.2(2) 4_576 4_476
O3 Na1 O1 79.3(2) 1_455 4_476
O3 Na1 O1 175.2(3) 3_565 4_476
O2 Na1 O1 112.7(2) . 4_476
O5 Na1 O1 119.7(2) . 4_476
O1 Na1 B1 26.7(3) 1_455 2
O4 Na1 B1 102.2(3) 4_576 2
O3 Na1 B1 143.1(3) 1_455 2
O3 Na1 B1 90.6(3) 3_565 2
O2 Na1 B1 70.6(3) . 2
O5 Na1 B1 131.5(3) . 2
O1 Na1 B1 87.8(2) 4_476 2
O1 Na1 O5 67.8(2) 1_455 3_465
O4 Na1 O5 149.9(3) 4_576 3_465
O3 Na1 O5 56.95(19) 1_455 3_465
O3 Na1 O5 80.6(2) 3_565 3_465
O2 Na1 O5 139.0(2) . 3_465
O5 Na1 O5 113.91(18) . 3_465
O1 Na1 O5 104.0(2) 4_476 3_465
B1 Na1 O5 93.9(2) 2 3_465
O1 Na1 B1 108.7(3) 1_455 3_566
O4 Na1 B1 26.2(3) 4_576 3_566
O3 Na1 B1 85.7(3) 1_455 3_566
O3 Na1 B1 150.1(3) 3_565 3_566
O2 Na1 B1 93.3(3) . 3_566
O5 Na1 B1 95.6(3) . 3_566
O1 Na1 B1 26.2(2) 4_476 3_566
B1 Na1 B1 97.7(3) 2 3_566
O5 Na1 B1 127.0(3) 3_465 3_566
O1 Na1 Na1 113.5(2) 1_455 3_465
O4 Na1 Na1 123.8(2) 4_576 3_465
O3 Na1 Na1 52.90(17) 1_455 3_465
O3 Na1 Na1 51.75(18) 3_565 3_465
O2 Na1 Na1 107.0(2) . 3_465
O5 Na1 Na1 59.14(18) . 3_465
O1 Na1 Na1 132.1(2) 4_476 3_465
B1 Na1 Na1 131.1(3) 2 3_465
O5 Na1 Na1 54.77(17) 3_465 3_465
B1 Na1 Na1 130.8(3) 3_566 3_465
O1 Na1 B1 128.7(3) 1_455 1_455
O4 Na1 B1 70.9(2) 4_576 1_455
O3 Na1 B1 26.4(2) 1_455 1_455
O3 Na1 B1 123.3(3) 3_565 1_455
O2 Na1 B1 133.4(3) . 1_455
O5 Na1 B1 81.8(2) . 1_455
O1 Na1 B1 59.4(2) 4_476 1_455
B1 Na1 B1 143.8(2) 2 1_455
O5 Na1 B1 81.0(2) 3_465 1_455
B1 Na1 B1 60.0(3) 3_566 1_455
Na1 Na1 B1 74.1(2) 3_465 1_455
B1 O1 Er1 143.1(6) 2_655 .
B1 O1 Na1 101.9(5) 2_655 1_655
Er1 O1 Na1 104.9(3) . 1_655
B1 O1 Na1 81.1(5) 2_655 4_675
Er1 O1 Na1 111.3(2) . 4_675
Na1 O1 Na1 111.5(3) 1_655 4_675
Te1 O2 Er1 130.0(3) . 4_576
Te1 O2 Er1 105.4(3) . .
Er1 O2 Er1 108.4(2) 4_576 .
Te1 O2 Na1 91.7(2) . .
Er1 O2 Na1 98.9(2) 4_576 .
Er1 O2 Na1 123.7(2) . .
B1 O3 Te1 125.8(6) . .
B1 O3 Na1 101.2(5) . 1_655
Te1 O3 Na1 111.9(3) . 1_655
B1 O3 Na1 139.6(6) . 3_565
Te1 O3 Na1 91.1(2) . 3_565
Na1 O3 Na1 75.3(2) 1_655 3_565
B1 O4 Er1 122.4(5) 2 .
B1 O4 Er1 119.4(5) 2 3_575
Er1 O4 Er1 104.4(3) . 3_575
B1 O4 Na1 102.3(5) 2 4_575
Er1 O4 Na1 104.4(3) . 4_575
Er1 O4 Na1 100.5(2) 3_575 4_575
Te1 O5 Er1 132.6(3) . 2_545
Te1 O5 Er1 102.4(3) . 3_565
Er1 O5 Er1 104.0(2) 2_545 3_565
Te1 O5 Na1 86.3(2) . .
Er1 O5 Na1 90.9(2) 2_545 .
Er1 O5 Na1 148.8(3) 3_565 .
Te1 O5 Na1 99.5(2) . 3_465
Er1 O5 Na1 122.3(3) 2_545 3_465
Er1 O5 Na1 82.84(18) 3_565 3_465
Na1 O5 Na1 66.09(18) . 3_465
O1 B1 O4 123.5(8) 2_645 2_545
O1 B1 O3 117.2(8) 2_645 .
O4 B1 O3 119.3(8) 2_545 .
O1 B1 Na1 51.4(4) 2_645 2_545
O4 B1 Na1 118.2(6) 2_545 2_545
O3 B1 Na1 100.2(5) . 2_545
O1 B1 Na1 72.7(5) 2_645 3_566
O4 B1 Na1 51.5(4) 2_545 3_566
O3 B1 Na1 165.6(6) . 3_566
Na1 B1 Na1 94.2(3) 2_545 3_566
O1 B1 Na1 91.0(6) 2_645 1_655
O4 B1 Na1 121.8(6) 2_545 1_655
O3 B1 Na1 52.4(4) . 1_655
Na1 B1 Na1 119.8(3) 2_545 1_655
Na1 B1 Na1 120.0(3) 3_566 1_655

loop_
_geom_bond_atom_site_label_1
_geom_bond_atom_site_label_2
_geom_bond_distance
_geom_bond_site_symmetry_2
Er1 O1 2.174(7) .
Er1 O2 2.267(6) 4_575
Er1 O4 2.277(6) .
Er1 O5 2.306(6) 2
Er1 O4 2.333(6) 3_575
Er1 O2 2.346(5) .
Er1 O5 2.440(6) 3_565
Er1 Te1 3.3938(4) .
Er1 Na1 3.574(4) 1_655
Er1 Er1 3.6444(8) 3_575
Er1 Na1 3.647(4) 2
Er1 Na1 3.702(4) 4_575
Te1 O5 1.893(6) 3_565
Te1 O5 1.893(6) .
Te1 O2 1.908(6) 3_565
Te1 O2 1.908(6) .
Te1 O3 1.966(6) .
Te1 O3 1.966(6) 3_565
Te1 Na1 3.269(4) 3_565
Te1 Na1 3.269(4) .
Te1 Er1 3.3937(4) 3_565
Na1 O1 2.334(6) 1_455
Na1 O4 2.409(7) 4_576
Na1 O3 2.535(7) 1_455
Na1 O3 2.575(7) 3_565
Na1 O2 2.597(8) .
Na1 O5 2.791(7) .
Na1 O1 2.907(8) 4_476
Na1 B1 2.924(10) 2
Na1 O5 2.933(8) 3_465
Na1 B1 3.008(10) 3_566
Na1 Na1 3.123(8) 3_465
Na1 B1 3.139(11) 1_455
O1 B1 1.344(12) 2_655
O1 Na1 2.334(6) 1_655
O1 Na1 2.907(8) 4_675
O2 Er1 2.267(6) 4_576
O3 B1 1.424(11) .
O3 Na1 2.535(7) 1_655
O3 Na1 2.575(7) 3_565
O4 B1 1.360(12) 2
O4 Er1 2.333(6) 3_575
O4 Na1 2.409(7) 4_575
O5 Er1 2.306(6) 2_545
O5 Er1 2.440(6) 3_565
O5 Na1 2.933(8) 3_465
B1 O1 1.344(12) 2_645
B1 O4 1.360(12) 2_545
B1 Na1 2.924(10) 2_545
B1 Na1 3.008(10) 3_566
B1 Na1 3.139(11) 1_655
